data_1529035
loop_
_publ_author_name
'Yang, Z.'
'Wong-Ng, W.'
'Kaduk, J.A.'
'Liu, G.'
'Jang, M.'

_publ_section_title
;
 Phase equilibria and crystal chemistry of the R-Cu-Ti-O systems (R =
 lanthanides and Y)
;
_journal_name_full 'Journal of Solid State Chemistry'
_journal_page_first 1142
_journal_page_last 1148
_journal_volume 182
_journal_year 2009
_chemical_formula_sum 'Cu Gd2 O6 Ti'
_chemical_name_systematic 'Gd2 (Ti Cu) O6'
_space_group_IT_number 62
_symmetry_space_group_name_Hall '-P 2ac 2n'
_symmetry_space_group_name_H-M 'P n m a'
_cell_angle_alpha 90
_cell_angle_beta 90
_cell_angle_gamma 90
_cell_formula_units_Z 2
_cell_length_a 5.75742
_cell_length_b 7.52298
_cell_length_c 5.36018
_cell_volume 232.165
_citation_journal_id_ASTM JSSCBI
_cod_data_source_file Yang_JSSCBI_2009_1725.cif
_cod_data_source_block Cu1Gd2O6Ti1
_cod_original_cell_volume 232.1652
_cod_original_formula_sum 'Cu1 Gd2 O6 Ti1'
_cod_database_code 1529035

loop_
_symmetry_equiv_pos_as_xyz
x,y,z
-x+1/2,-y,z+1/2
x+1/2,-y+1/2,-z+1/2
-x,y+1/2,-z
-x,-y,-z
x-1/2,y,-z-1/2
-x-1/2,y-1/2,z-1/2
x,-y-1/2,z

loop_
_atom_site_label
_atom_site_type_symbol
_atom_site_fract_x
_atom_site_fract_y
_atom_site_fract_z
_atom_site_occupancy
_atom_site_U_iso_or_equiv
O2 O-2 -0.0292 0.25 -0.122 1 0.0
Gd1 Gd+3 0.57275 0.25 0.0175 1 0.0
Ti1 Ti+4 0 0 0 0.5 0.0
O1 O-2 0.2811 0.0534 0.1893 1 0.0
Cu1 Cu+2 0 0 0 0.5 0.0
